data_4108969
loop_
_publ_author_name
'Wakako Kaneko'
'Susumu Kitagawa'
'Masaaki Ohba'

_publ_contact_author_address
;
Department of Synthetic Chemistry and Biological Chemistry, 
Graduate School of Engineering, Kyoto University, Katsura, Nishikyo-ku, 
Kyoto 615-8510, Japan
;
_publ_contact_author_email ' ohba@sbchem.kyoto-u.ac.jp'
_publ_contact_author_fax ' 81-75-383-2732 '
_publ_contact_author_name ' Masaaki Ohba'
_publ_contact_author_phone ' 81-75-383-2807 '
_publ_section_title
;
 Chiral Cyanide-Bridged MnIIMnIII Ferrimagnets,
 [MnII(HL)(H2O)][MnIII(CN)6].2H2O (L = S- or R-1,2-diaminopropane):
 Syntheses, Structures, and Magnetic Behaviors
;
_journal_name_full 'Journal of the American Chemical Society'
_journal_page_first 248
_journal_page_last 249
_journal_paper_doi 10.1021/ja066140b
_journal_volume 129
_journal_year 2007
_chemical_formula_sum 'C9 H17 Mn2 N8 O3'
_chemical_formula_weight 395.16
_space_group_IT_number 11
_symmetry_cell_setting monoclinic
_symmetry_Int_Tables_number 11
_symmetry_space_group_name_Hall '-P 2yb'
_symmetry_space_group_name_H-M 'P 1 21/m 1'
_audit_creation_date 'Thu Nov 30 15:19:26 2006'
_audit_creation_method 'by teXsan'
_cell_angle_alpha 90
_cell_angle_beta 89.992(2)
_cell_angle_gamma 90
_cell_formula_units_Z 4
_cell_length_a 7.541(1)
_cell_length_b 14.318(2)
_cell_length_c 14.940(3)
_cell_measurement_reflns_used 4937
_cell_measurement_temperature 243.1
_cell_measurement_theta_max 27.5
_cell_measurement_theta_min 3.0
_cell_volume 1613.1(4)
_computing_cell_refinement CRYSTALCLEAR
_computing_data_collection CRYSTALCLEAR
_computing_data_reduction 'teXsan Ver. 1.11'
_computing_publication_material 'teXsan Ver. 1.11'
_computing_structure_refinement 'teXsan Ver. 1.10'
_computing_structure_solution SIR92
_diffrn_detector_area_resol_mean 14.71
_diffrn_measured_fraction_theta_full 0.9805
_diffrn_measured_fraction_theta_max 0.9805
_diffrn_measurement_device_type 'Rigaku/MSC Mercury CCD'
_diffrn_measurement_method \w
_diffrn_radiation_type 'Mo K\a'
_diffrn_radiation_wavelength 0.7107
_diffrn_reflns_av_R_equivalents 0.040
_diffrn_reflns_limit_h_max 9
_diffrn_reflns_limit_h_min -9
_diffrn_reflns_limit_k_max 18
_diffrn_reflns_limit_k_min -18
_diffrn_reflns_limit_l_max 18
_diffrn_reflns_limit_l_min -19
_diffrn_reflns_number 3778
_diffrn_reflns_theta_full 27.49
_diffrn_reflns_theta_max 27.49
_exptl_absorpt_coefficient_mu 1.589
_exptl_absorpt_correction_T_max 0.867
_exptl_absorpt_correction_T_min 0.867
_exptl_absorpt_correction_type none
_exptl_crystal_colour 'Dark Red'
_exptl_crystal_density_diffrn 1.627
_exptl_crystal_description Platelet
_exptl_crystal_size_max 0.580
_exptl_crystal_size_mid 0.180
_exptl_crystal_size_min 0.090
_refine_diff_density_max 0.97
_refine_diff_density_min -0.79
_refine_ls_extinction_method none
_refine_ls_goodness_of_fit_ref 1.925
_refine_ls_hydrogen_treatment noref
_refine_ls_number_parameters 247
_refine_ls_number_reflns 3730
_refine_ls_R_factor_gt 0.0790
_refine_ls_shift/su_max 0.0513
_refine_ls_structure_factor_coef F
_refine_ls_weighting_details 'w = 1/[\s^2^(Fo) + 0.00903|Fo|^2^]'
_refine_ls_weighting_scheme calc
_refine_ls_wR_factor_ref 0.2168
_reflns_number_gt 3506
_reflns_number_total 3770
_reflns_threshold_expression F^2^>2.0\s(F^2^)
_cod_data_source_file ja066140bsi20061130_060145.cif
_cod_data_source_block '_MnMnrac-pn(1rac)'
_cod_original_formula_sum 'C9 H17 N8 Mn2 O3 '
_cod_database_code 4108969

loop_
_symmetry_equiv_pos_as_xyz
x,y,z
-x,1/2+y,-z
-x,-y,-z
x,1/2-y,z

loop_
_atom_site_label
_atom_site_type_symbol
_atom_site_fract_x
_atom_site_fract_y
_atom_site_fract_z
_atom_site_U_iso_or_equiv
_atom_site_adp_type
_atom_site_occupancy
_atom_site_calc_flag
_atom_site_refinement_flags
Mn(1) Mn 0.0000 0.0000 1.0000 0.0214(4) Uani 1.00 d S
Mn(2) Mn 0.5087(1) 0.2500 1.05787(6) 0.0207(3) Uani 1.00 d S
Mn(3) Mn -0.5000 0.0000 0.5000 0.0195(3) Uani 1.00 d S
Mn(4) Mn -0.0083(1) 0.2500 0.55778(6) 0.0195(3) Uani 1.00 d S
O(1) O 0.4511(6) 0.2500 1.2032(3) 0.0242(10) Uani 1.00 d S
O(2) O 0.0493(6) 0.2500 0.7058(3) 0.034(1) Uani 1.00 d S
O(3) O 0.523(4) 0.424(2) 0.826(2) 0.20(1) Uani 0.50 d P
O(4) O 0.011(2) 0.439(1) 0.324(1) 0.113(6) Uani 0.50 d P
N(1) N 0.2992(6) 0.1426(3) 1.0493(3) 0.036(1) Uani 1.00 d .
N(2) N -0.2804(5) 0.1431(3) 1.0709(3) 0.034(1) Uani 1.00 d .
N(3) N -0.0247(9) 0.1017(5) 0.8132(4) 0.066(2) Uani 1.00 d .
N(4) N 0.5638(7) 0.2500 0.9051(4) 0.043(2) Uani 1.00 d S
N(5) N 0.435(1) 0.2788(9) 0.7118(6) 0.062(4) Uani 0.50 d P
N(6) N -0.2185(5) 0.1426(3) 0.5723(3) 0.037(1) Uani 1.00 d .
N(7) N -0.2014(6) -0.1423(3) 0.4517(4) 0.041(1) Uani 1.00 d .
N(8) N -0.4729(9) 0.1001(5) 0.3126(4) 0.064(2) Uani 1.00 d .
N(9) N -0.0642(7) 0.2500 0.4074(4) 0.044(2) Uani 1.00 d S
N(10) N 0.062(1) 0.2739(7) 0.2038(5) 0.054(3) Uani 0.50 d P
C(1) C 0.1903(6) 0.0905(3) 1.0322(3) 0.029(1) Uani 1.00 d .
C(2) C -0.1789(6) 0.0886(3) 1.0471(3) 0.028(1) Uani 1.00 d .
C(3) C -0.0173(7) 0.0611(4) 0.8820(4) 0.035(1) Uani 1.00 d .
C(4) C 0.463(1) 0.1723(8) 0.8441(7) 0.036(2) Uani 0.50 d P
C(5) C 0.495(2) 0.073(2) 0.860(2) 0.061(5) Uani 0.50 d P
C(6) C 0.509(2) 0.192(1) 0.7453(9) 0.050(4) Uani 0.50 d P
C(7) C -0.3223(5) 0.0891(3) 0.5483(3) 0.0250(10) Uani 1.00 d .
C(8) C -0.3088(6) -0.0894(3) 0.4673(3) 0.0242(10) Uani 1.00 d .
C(9) C -0.4825(7) 0.0633(3) 0.3804(3) 0.032(1) Uani 1.00 d .
C(10) C 0.042(1) 0.1790(7) 0.3453(5) 0.029(2) Uani 0.50 d P
C(11) C -0.001(1) 0.0712(8) 0.3653(7) 0.030(2) Uani 0.50 d P
C(12) C -0.005(2) 0.189(1) 0.2461(7) 0.053(4) Uani 0.50 d P
H(1) H 0.5346 0.3101 0.8834 0.0483 Uiso 0.50 calc P
H(2) H 0.6885 0.2500 0.8979 0.0483 Uiso 1.00 calc S
H(3) H 0.3385 0.1840 0.8536 0.0356 Uiso 0.50 calc P
H(4) H 0.6177 0.0623 0.8486 0.0700 Uiso 0.50 calc P
H(5) H 0.4246 0.0394 0.8203 0.0700 Uiso 0.50 calc P
H(6) H 0.4683 0.0593 0.9199 0.0700 Uiso 0.50 calc P
H(7) H 0.6311 0.1986 0.7386 0.0591 Uiso 0.50 calc P
H(8) H 0.4639 0.1430 0.7100 0.0591 Uiso 0.50 calc P
H(9) H 0.4683 0.3327 0.7384 0.0912 Uiso 0.50 calc P
H(10) H 0.4668 0.2859 0.6447 0.0912 Uiso 0.50 calc P
H(11) H 0.3036 0.2765 0.7073 0.0912 Uiso 0.50 calc P
H(12) H 0.4895 0.2042 1.2354 0.0912 Uiso 0.50 calc P
H(13) H 0.3323 0.2500 1.2255 0.0912 Uiso 1.00 calc S
H(14) H -0.0387 0.3108 0.3855 0.0499 Uiso 0.50 calc P
H(15) H -0.1887 0.2500 0.4000 0.0499 Uiso 1.00 calc S
H(16) H 0.1604 0.1882 0.3513 0.0385 Uiso 0.50 calc P
H(17) H 0.0399 0.0559 0.4229 0.0376 Uiso 0.50 calc P
H(18) H 0.0610 0.0330 0.3220 0.0376 Uiso 0.50 calc P
H(19) H -0.1240 0.0587 0.3602 0.0376 Uiso 0.50 calc P
H(20) H -0.1309 0.1889 0.2398 0.0608 Uiso 0.50 calc P
H(21) H 0.0434 0.1374 0.2150 0.0608 Uiso 0.50 calc P
H(22) H 0.1866 0.2755 0.2113 0.0594 Uiso 0.50 calc P
H(23) H 0.0306 0.2740 0.1436 0.0594 Uiso 0.50 calc P
H(24) H 0.0106 0.3262 0.2340 0.0594 Uiso 0.50 calc P
H(25) H 0.1713 0.2500 0.7152 0.0378 Uiso 1.00 calc S
H(26) H -0.0147 0.2000 0.7332 0.0378 Uiso 0.50 calc P

loop_
_atom_site_aniso_label
_atom_site_aniso_U_11
_atom_site_aniso_U_22
_atom_site_aniso_U_33
_atom_site_aniso_U_12
_atom_site_aniso_U_13
_atom_site_aniso_U_23
Mn(1) 0.0180(7) 0.0194(7) 0.0269(7) -0.0007(3) 0.0020(4) -0.0054(3)
Mn(2) 0.0168(7) 0.0247(7) 0.0207(7) 0.0000 0.0024(4) 0.0000
Mn(3) 0.0189(7) 0.0128(7) 0.0269(7) 0.0011(3) 0.0021(4) -0.0027(3)
Mn(4) 0.0171(7) 0.0204(7) 0.0210(7) 0.0000 0.0013(4) 0.0000
O(1) 0.037(2) 0.016(2) 0.019(2) 0.0000 0.000(2) 0.0000
O(2) 0.032(2) 0.042(2) 0.028(2) 0.0000 0.001(2) 0.0000
O(3) 0.20(2) 0.13(2) 0.26(4) -0.10(2) -0.05(3) 0.07(2)
O(4) 0.14(1) 0.09(1) 0.10(1) -0.006(10) 0.01(1) 0.05(1)
N(1) 0.033(2) 0.026(2) 0.049(2) -0.006(2) -0.005(2) -0.004(2)
N(2) 0.031(2) 0.027(2) 0.044(2) 0.008(2) -0.001(2) -0.014(2)
N(3) 0.099(5) 0.056(4) 0.042(3) -0.010(3) 0.005(3) 0.020(3)
N(4) 0.030(3) 0.076(4) 0.024(3) 0.0000 -0.002(2) 0.0000
N(5) 0.046(5) 0.11(1) 0.030(4) -0.013(6) -0.007(4) 0.038(5)
N(6) 0.030(2) 0.036(2) 0.044(2) -0.009(2) 0.007(2) -0.003(2)
N(7) 0.032(2) 0.032(2) 0.061(3) 0.006(2) 0.005(2) -0.019(2)
N(8) 0.096(4) 0.052(3) 0.043(3) 0.003(3) -0.004(3) 0.024(3)
N(9) 0.027(3) 0.076(4) 0.030(3) 0.0000 0.006(2) 0.0000
N(10) 0.059(5) 0.08(1) 0.021(3) 0.027(5) 0.018(3) 0.002(4)
C(1) 0.027(2) 0.028(2) 0.032(2) 0.000(2) -0.004(2) -0.012(2)
C(2) 0.023(2) 0.032(2) 0.030(2) -0.002(2) -0.001(2) -0.005(2)
C(3) 0.031(2) 0.034(3) 0.041(3) -0.003(2) 0.006(2) -0.003(2)
C(4) 0.021(4) 0.052(6) 0.036(5) 0.009(4) -0.010(4) -0.013(4)
C(5) 0.044(8) 0.07(1) 0.07(1) -0.001(7) 0.024(7) -0.004(8)
C(6) 0.037(6) 0.08(1) 0.036(6) 0.020(6) -0.003(5) -0.012(6)
C(7) 0.019(2) 0.018(2) 0.038(2) -0.003(1) 0.004(2) -0.001(2)
C(8) 0.024(2) 0.021(2) 0.027(2) 0.004(1) 0.006(2) 0.000(1)
C(9) 0.047(3) 0.018(2) 0.031(2) 0.000(2) -0.002(2) 0.006(2)
C(10) 0.032(4) 0.044(5) 0.010(3) -0.004(4) 0.011(3) -0.004(3)
C(11) 0.038(5) 0.025(5) 0.028(4) 0.012(4) -0.003(4) -0.003(4)
C(12) 0.059(8) 0.09(1) 0.010(4) 0.012(7) -0.011(4) -0.007(5)

loop_
_atom_type_symbol
_atom_type_description
_atom_type_scat_dispersion_real
_atom_type_scat_dispersion_imag
_atom_type_scat_source
N N 0.006 0.003
;International Tables for Crystallography
(1992, Vol. C, Tables 4.2.6.8 and 6.1.1.1)
;
C C 0.003 0.002
;International Tables for Crystallography
(1992, Vol. C, Tables 4.2.6.8 and 6.1.1.1)
;
O O 0.011 0.006
;International Tables for Crystallography
(1992, Vol. C, Tables 4.2.6.8 and 6.1.1.1)
;
Mn Mn 0.337 0.728
;International Tables for Crystallography
(1992, Vol. C, Tables 4.2.6.8 and 6.1.1.1)
;
H H 0.000 0.000
;International Tables for Crystallography
(1992, Vol. C, Table 6.1.1.2)
;

loop_
_geom_angle_atom_site_label_1
_geom_angle_atom_site_label_2
_geom_angle_atom_site_label_3
_geom_angle
_geom_angle_site_symmetry_1
_geom_angle_site_symmetry_3
_geom_angle_publ_flag
C(1) Mn(1) C(1) 180.0 . 3_557 yes
C(1) Mn(1) C(2) 89.3(2) . . yes
C(1) Mn(1) C(2) 90.7(2) . 3_557 yes
C(1) Mn(1) C(3) 88.6(2) . . yes
C(1) Mn(1) C(3) 91.4(2) . 3_557 yes
C(1) Mn(1) C(2) 90.7(2) 3_557 . yes
C(1) Mn(1) C(2) 89.3(2) 3_557 3_557 yes
C(1) Mn(1) C(3) 91.4(2) 3_557 . yes
C(1) Mn(1) C(3) 88.6(2) 3_557 3_557 yes
C(2) Mn(1) C(2) 180.0 . 3_557 yes
C(2) Mn(1) C(3) 89.3(2) . . yes
C(2) Mn(1) C(3) 90.7(2) . 3_557 yes
C(2) Mn(1) C(3) 90.7(2) 3_557 . yes
C(2) Mn(1) C(3) 89.3(2) 3_557 3_557 yes
C(3) Mn(1) C(3) 180.0 . 3_557 yes
O(1) Mn(2) N(1) 85.2(1) . . yes
O(1) Mn(2) N(1) 85.2(1) . 4_555 yes
O(1) Mn(2) N(2) 93.1(1) . 1_655 yes
O(1) Mn(2) N(2) 93.1(1) . 4_655 yes
O(1) Mn(2) N(4) 179.0(2) . . yes
N(1) Mn(2) N(1) 88.3(2) . 4_555 yes
N(1) Mn(2) N(2) 92.1(2) . 1_655 yes
N(1) Mn(2) N(2) 178.3(2) . 4_655 yes
N(1) Mn(2) N(4) 94.1(2) . . yes
N(1) Mn(2) N(2) 178.3(2) 4_555 1_655 yes
N(1) Mn(2) N(2) 92.1(2) 4_555 4_655 yes
N(1) Mn(2) N(4) 94.1(2) 4_555 . yes
N(2) Mn(2) N(2) 87.4(2) 1_655 4_655 yes
N(2) Mn(2) N(4) 87.6(2) 1_655 . yes
N(2) Mn(2) N(4) 87.6(2) 4_655 . yes
C(7) Mn(3) C(7) 180.0 . 3_456 yes
C(7) Mn(3) C(8) 90.8(2) . . yes
C(7) Mn(3) C(8) 89.2(2) . 3_456 yes
C(7) Mn(3) C(9) 89.4(2) . . yes
C(7) Mn(3) C(9) 90.6(2) . 3_456 yes
C(7) Mn(3) C(8) 89.2(2) 3_456 . yes
C(7) Mn(3) C(8) 90.8(2) 3_456 3_456 yes
C(7) Mn(3) C(9) 90.6(2) 3_456 . yes
C(7) Mn(3) C(9) 89.4(2) 3_456 3_456 yes
C(8) Mn(3) C(8) 180.0 . 3_456 yes
C(8) Mn(3) C(9) 91.4(2) . . yes
C(8) Mn(3) C(9) 88.6(2) . 3_456 yes
C(8) Mn(3) C(9) 88.6(2) 3_456 . yes
C(8) Mn(3) C(9) 91.4(2) 3_456 3_456 yes
C(9) Mn(3) C(9) 180.0 . 3_456 yes
O(2) Mn(4) N(6) 92.4(1) . . yes
O(2) Mn(4) N(6) 92.4(1) . 4_555 yes
O(2) Mn(4) N(7) 85.7(2) . 2_556 yes
O(2) Mn(4) N(7) 85.7(2) . 3_556 yes
O(2) Mn(4) N(9) 179.5(2) . . yes
N(6) Mn(4) N(6) 87.7(2) . 4_555 yes
N(6) Mn(4) N(7) 178.1(2) . 2_556 yes
N(6) Mn(4) N(7) 91.9(2) . 3_556 yes
N(6) Mn(4) N(9) 87.9(2) . . yes
N(6) Mn(4) N(7) 91.9(2) 4_555 2_556 yes
N(6) Mn(4) N(7) 178.1(2) 4_555 3_556 yes
N(6) Mn(4) N(9) 87.9(2) 4_555 . yes
N(7) Mn(4) N(7) 88.3(2) 2_556 3_556 yes
N(7) Mn(4) N(9) 94.0(2) 2_556 . yes
N(7) Mn(4) N(9) 94.0(2) 3_556 . yes
C(4) O(3) C(5) 78(4) 4_555 4_555 yes
C(10) O(4) C(11) 67(1) 4_555 4_555 yes
Mn(2) N(1) C(1) 170.2(4) . . yes
Mn(2) N(2) C(2) 156.9(4) 1_455 . yes
Mn(2) N(4) C(4) 117.9(4) . . yes
Mn(2) N(4) C(4) 117.9(4) . 4_555 yes
C(4) N(4) C(4) 86.3(8) . 4_555 yes
N(5) N(5) C(6) 31.2(6) 4_555 . yes
N(5) N(5) C(6) 119(1) 4_555 4_555 yes
C(6) N(5) C(6) 88(1) . 4_555 yes
Mn(4) N(6) C(7) 156.3(4) . . yes
Mn(4) N(7) C(8) 171.7(5) 2_546 . yes
Mn(4) N(9) C(10) 118.7(4) . . yes
Mn(4) N(9) C(10) 118.7(4) . 4_555 yes
C(10) N(9) C(10) 79.5(7) . 4_555 yes
N(10) N(10) C(12) 33.5(6) 4_555 . yes
N(10) N(10) C(12) 123(1) 4_555 4_555 yes
C(12) N(10) C(12) 89(1) . 4_555 yes
Mn(1) C(1) N(1) 179.0(4) . . yes
Mn(1) C(2) N(2) 176.5(5) . . yes
Mn(1) C(3) N(3) 176.7(6) . . yes
O(3) C(4) N(4) 126(1) 4_555 . yes
O(3) C(4) C(5) 21(1) 4_555 . yes
O(3) C(4) C(6) 85(1) 4_555 . yes
N(4) C(4) C(5) 119(1) . . yes
N(4) C(4) C(6) 107.9(9) . . yes
C(5) C(4) C(6) 107(1) . . yes
O(3) C(5) C(4) 80(5) 4_555 . yes
N(5) C(6) N(5) 29(1) . 4_555 yes
N(5) C(6) C(4) 113.4(10) . . yes
N(5) C(6) C(6) 31.2(6) . 4_555 yes
N(5) C(6) C(4) 119(1) 4_555 . yes
N(5) C(6) C(6) 60(1) 4_555 4_555 yes
C(4) C(6) C(6) 100.4(7) . 4_555 yes
Mn(3) C(7) N(6) 176.7(4) . . yes
Mn(3) C(8) N(7) 177.2(4) . . yes
Mn(3) C(9) N(8) 179.5(6) . . yes
O(4) C(10) N(9) 131.4(8) 4_555 . yes
O(4) C(10) C(11) 21.7(6) 4_555 . yes
O(4) C(10) C(12) 83.2(10) 4_555 . yes
N(9) C(10) C(11) 113.9(6) . . yes
N(9) C(10) C(12) 112.9(9) . . yes
C(11) C(10) C(12) 102.9(9) . . yes
O(4) C(11) C(10) 90(2) 4_555 . yes
N(10) C(12) N(10) 23.1(9) . 4_555 yes
N(10) C(12) C(10) 114(1) . . yes
N(10) C(12) C(12) 33.5(6) . 4_555 yes
N(10) C(12) C(10) 124(1) 4_555 . yes
N(10) C(12) C(12) 56(1) 4_555 4_555 yes
C(10) C(12) C(12) 95.3(8) . 4_555 yes

loop_
_geom_bond_atom_site_label_1
_geom_bond_atom_site_label_2
_geom_bond_distance
_geom_bond_site_symmetry_2
_geom_bond_publ_flag
Mn(1) C(1) 1.992(4) . yes
Mn(1) C(1) 1.992(4) 3_557 yes
Mn(1) C(2) 1.981(4) . yes
Mn(1) C(2) 1.981(4) 3_557 yes
Mn(1) C(3) 1.973(6) . yes
Mn(1) C(3) 1.973(6) 3_557 yes
Mn(2) O(1) 2.214(4) . yes
Mn(2) N(1) 2.209(4) . yes
Mn(2) N(1) 2.209(4) 4_555 yes
Mn(2) N(2) 2.216(4) 1_655 yes
Mn(2) N(2) 2.216(4) 4_655 yes
Mn(2) N(4) 2.320(5) . yes
Mn(3) C(7) 1.986(4) . yes
Mn(3) C(7) 1.986(4) 3_456 yes
Mn(3) C(8) 1.988(4) . yes
Mn(3) C(8) 1.988(4) 3_456 yes
Mn(3) C(9) 2.007(5) . yes
Mn(3) C(9) 2.007(5) 3_456 yes
Mn(4) O(2) 2.253(4) . yes
Mn(4) N(6) 2.219(4) . yes
Mn(4) N(6) 2.219(4) 4_555 yes
Mn(4) N(7) 2.213(4) 2_556 yes
Mn(4) N(7) 2.213(4) 3_556 yes
Mn(4) N(9) 2.286(6) . yes
O(3) C(4) 1.47(3) 4_555 yes
O(3) C(5) 0.55(4) 4_555 yes
O(4) C(10) 1.73(2) 4_555 yes
O(4) C(11) 0.64(2) 4_555 yes
N(1) C(1) 1.138(6) . yes
N(2) C(2) 1.149(6) . yes
N(3) C(3) 1.181(8) . yes
N(4) C(4) 1.63(1) . yes
N(4) C(4) 1.63(1) 4_555 yes
N(5) N(5) 0.82(2) 4_555 yes
N(5) C(6) 1.45(2) . yes
N(5) C(6) 0.86(1) 4_555 yes
N(6) C(7) 1.152(6) . yes
N(7) C(8) 1.134(6) . yes
N(8) C(9) 1.145(7) . yes
N(9) C(10) 1.592(9) . yes
N(9) C(10) 1.592(9) 4_555 yes
N(10) N(10) 0.69(2) 4_555 yes
N(10) C(12) 1.46(2) . yes
N(10) C(12) 0.97(2) 4_555 yes
C(4) C(5) 1.46(3) . yes
C(4) C(6) 1.54(2) . yes
C(6) C(6) 1.67(3) 4_555 yes
C(10) C(11) 1.60(1) . yes
C(10) C(12) 1.53(1) . yes
C(12) C(12) 1.75(3) 4_555 yes

loop_
_geom_contact_atom_site_label_1
_geom_contact_atom_site_label_2
_geom_contact_distance
_geom_contact_site_symmetry_2
O(1) N(8) 2.758(6) 1_656
O(1) N(8) 2.758(6) 4_656
O(1) N(10) 2.96(1) 1_556
O(1) N(10) 2.96(1) 4_556
O(2) N(3) 2.720(7) .
O(2) N(3) 2.720(7) 4_555
O(2) N(5) 2.94(1) .
O(2) N(5) 2.94(1) 4_555
O(3) N(4) 2.77(3) .
O(3) N(5) 2.77(4) .
O(3) N(8) 3.29(3) 2_556
O(3) N(5) 3.43(3) 4_555
O(3) N(3) 3.43(3) 4_655
O(3) C(6) 3.53(4) .
O(3) C(3) 3.57(3) 4_655
O(4) N(10) 2.99(2) .
O(4) N(9) 3.03(2) .
O(4) N(3) 3.11(2) 2_556
O(4) C(3) 3.54(2) 2_556
O(4) N(10) 3.56(2) 4_555
N(1) N(10) 3.157(9) 4_556
N(1) N(10) 3.475(9) 1_556
N(2) N(4) 3.140(7) 1_455
N(2) C(12) 3.41(1) 1_556
N(2) N(10) 3.47(1) 4_556
N(5) N(7) 3.21(1) 2_556
N(5) C(8) 3.409(10) 2_556
N(5) N(6) 3.53(1) 4_655
N(5) N(7) 3.59(1) 3_556
N(5) C(7) 3.592(10) 4_655
N(6) C(6) 3.38(1) 1_455
N(7) N(7) 3.083(9) 4_545
N(7) N(9) 3.290(8) 2_546
N(8) C(5) 3.58(3) 3_556
N(10) C(1) 3.359(10) 4_554
N(10) C(2) 3.56(1) 4_554
C(2) C(12) 3.55(1) 1_556
C(6) C(7) 3.53(1) 1_655
